data_8103756
loop_
_publ_author_name
'Ivashkevich, L.S.'
'Lyakhov, A.S.'
'Selevich, A.F.'
'Lesnikovich, A.I.'
'Ilieva, D.'

_publ_section_title
;
 The crystal structure of Y2 P4 O13 from X-ray powder diffraction data
;
_journal_name_full 'Zeitschrift fuer Kristallographie (149,1979-)'
_journal_page_first 605
_journal_page_last 608
_journal_volume 217
_journal_year 2002
_chemical_formula_sum 'O13 P4 Y2'
_chemical_name_systematic 'Y2 (P4 O13)'
_space_group_IT_number 20
_symmetry_space_group_name_Hall 'C 2c 2'
_symmetry_space_group_name_H-M 'C 2 2 21'
_cell_angle_alpha 90
_cell_angle_beta 90
_cell_angle_gamma 90
_cell_formula_units_Z 4
_cell_length_a 17.2817
_cell_length_b 6.9823
_cell_length_c 8.5391
_cell_volume 1030.379
_citation_journal_id_ASTM ZEKRDZ
_cod_data_source_file Ivashkevich_ZEKRDZ_2002_1067.cif
_cod_data_source_block O13P4Y2
_cod_database_code 8103756

loop_
_symmetry_equiv_pos_as_xyz
x,y,z
-x,-y,z+1/2
x,-y,-z
-x,y,-z+1/2
x+1/2,y+1/2,z
-x+1/2,-y+1/2,z+1/2
x+1/2,-y+1/2,-z
-x+1/2,y+1/2,-z+1/2

loop_
_atom_site_label
_atom_site_type_symbol
_atom_site_fract_x
_atom_site_fract_y
_atom_site_fract_z
_atom_site_occupancy
_atom_site_U_iso_or_equiv
O1 O-2 0.947 0 0.5 1 0.0
Y1 Y+3 0.8528 0.247 0.102 1 0.0
P1 P+5 0.9412 0.788 0.5193 1 0.0
O3 O-2 0.0148 0.725 0.574 1 0.0
O5 O-2 0.8226 0.606 0.093 1 0.0
O7 O-2 0.7771 0.75 0.344 1 0.0
O2 O-2 0.915 0.693 0.359 1 0.0
O6 O-2 0.8585 0.919 0.162 1 0.0
O4 O-2 0.8996 0.724 0.681 1 0.0
P2 P+5 0.8393 0.732 0.2405 1 0.0
